data_2210028
loop_
_publ_author_name
'Bhosekar, Gaurav'
'Je\&s, Inke'
'N\"ather, Christian'

_publ_section_title
;
 Dibromobis(pyridazine-\k<i>N</i>)zinc(II)
;
_journal_coeditor_code XU2073
_journal_issue 8
_journal_name_full 'Acta Crystallographica Section E'
_journal_page_first m1859
_journal_page_last m1860
_journal_paper_doi 10.1107/S1600536806026997
_journal_volume 62
_journal_year 2006
_chemical_formula_iupac '[Zn Br2 (C4 H4 N2)2]'
_chemical_formula_moiety 'C8 H8 Br2 N4 Zn'
_chemical_formula_sum 'C8 H8 Br2 N4 Zn'
_chemical_formula_weight 385.37
_chemical_name_systematic
;
Dibromobis(pyridazine-\kN)zinc(II)
;
_space_group_IT_number 19
_symmetry_cell_setting orthorhombic
_symmetry_space_group_name_Hall 'P 2ac 2ab'
_symmetry_space_group_name_H-M 'P 21 21 21'
_atom_sites_solution_hydrogens geom
_atom_sites_solution_primary direct
_atom_sites_solution_secondary difmap
_audit_creation_method SHELXL-97
_cell_angle_alpha 90.00
_cell_angle_beta 90.00
_cell_angle_gamma 90.00
_cell_formula_units_Z 4
_cell_length_a 8.8914(5)
_cell_length_b 9.7191(7)
_cell_length_c 13.8189(8)
_cell_measurement_reflns_used 6322
_cell_measurement_temperature 170(2)
_cell_measurement_theta_max 28.0
_cell_measurement_theta_min 2.5
_cell_volume 1194.18(13)
_computing_cell_refinement IPDS
_computing_data_collection 'IPDS (Stoe & Cie, 1998b)'
_computing_data_reduction IPDS
_computing_molecular_graphics 'SHELXTL (Bruker, 1998)'
_computing_publication_material SHELXTL
_computing_structure_refinement 'SHELXL97 (Sheldrick, 1997)'
_computing_structure_solution 'SHELXS97 (Sheldrick, 1997)'
_diffrn_ambient_temperature 170(2)
_diffrn_measured_fraction_theta_full 1.00
_diffrn_measured_fraction_theta_max 1.00
_diffrn_measurement_device_type 'Stoe IPDS-1'
_diffrn_measurement_method \f
_diffrn_radiation_monochromator graphite
_diffrn_radiation_source 'fine-focus sealed tube'
_diffrn_radiation_type MoK\a
_diffrn_radiation_wavelength 0.71073
_diffrn_reflns_av_R_equivalents 0.049
_diffrn_reflns_av_sigmaI/netI 0.050
_diffrn_reflns_limit_h_max 11
_diffrn_reflns_limit_h_min -9
_diffrn_reflns_limit_k_max 11
_diffrn_reflns_limit_k_min -12
_diffrn_reflns_limit_l_max 18
_diffrn_reflns_limit_l_min -18
_diffrn_reflns_number 6650
_diffrn_reflns_theta_full 28.0
_diffrn_reflns_theta_max 28.0
_diffrn_reflns_theta_min 2.6
_diffrn_standards_interval_count 0
_diffrn_standards_interval_time 0
_diffrn_standards_number 0
_exptl_absorpt_coefficient_mu 8.721
_exptl_absorpt_correction_T_max 0.601
_exptl_absorpt_correction_T_min 0.447
_exptl_absorpt_correction_type numerical
_exptl_absorpt_process_details '(X-SHAPE; Stoe & Cie, 1998)'
_exptl_crystal_colour colourless
_exptl_crystal_density_diffrn 2.143
_exptl_crystal_density_method 'not measured'
_exptl_crystal_description block
_exptl_crystal_F_000 736
_exptl_crystal_size_max 0.10
_exptl_crystal_size_mid 0.08
_exptl_crystal_size_min 0.06
_refine_diff_density_max 0.81
_refine_diff_density_min -0.84
_refine_ls_abs_structure_details 'Flack (1983), 1163 Friedel pairs'
_refine_ls_abs_structure_Flack 0.02(2)
_refine_ls_extinction_coef 0.0071(7)
_refine_ls_extinction_expression Fc^*^=kFc[1+0.001xFc^2^\l^3^/sin(2\q)]^-1/4^
_refine_ls_extinction_method SHELXL97
_refine_ls_goodness_of_fit_ref 1.020
_refine_ls_hydrogen_treatment constr
_refine_ls_matrix_type full
_refine_ls_number_parameters 137
_refine_ls_number_reflns 2833
_refine_ls_number_restraints 0
_refine_ls_restrained_S_all 1.020
_refine_ls_R_factor_all 0.055
_refine_ls_R_factor_gt 0.038
_refine_ls_shift/su_max 0.001
_refine_ls_shift/su_mean 0.000
_refine_ls_structure_factor_coef Fsqd
_refine_ls_weighting_details 'calc w=1/[\s^2^(Fo^2^)+(0.0547P)^2^] where P=(Fo^2^+2Fc^2^)/3'
_refine_ls_weighting_scheme calc
_refine_ls_wR_factor_gt 0.081
_refine_ls_wR_factor_ref 0.090
_reflns_number_gt 2354
_reflns_number_total 2833
_reflns_threshold_expression I>2\s(I)
_cod_data_source_file xu2073.cif
_cod_data_source_block I
_cod_database_code 2210028
_cod_database_fobs_code 2210028

loop_
_symmetry_equiv_pos_as_xyz
'x, y, z'
'-x+1/2, -y, z+1/2'
'-x, y+1/2, -z+1/2'
'x+1/2, -y+1/2, -z'

loop_
_atom_site_type_symbol
_atom_site_label
_atom_site_fract_x
_atom_site_fract_y
_atom_site_fract_z
_atom_site_U_iso_or_equiv
_atom_site_adp_type
_atom_site_calc_flag
_atom_site_refinement_flags
_atom_site_occupancy
Zn Zn1 0.65789(7) 0.22862(6) 0.66684(4) 0.01462(15) Uani d . 1
Br Br1 0.73927(7) 0.22649(6) 0.83042(4) 0.02082(14) Uani d . 1
Br Br2 0.75990(8) 0.05929(6) 0.56423(4) 0.02333(16) Uani d . 1
N N1 0.4290(5) 0.2132(5) 0.6666(3) 0.0158(9) Uani d . 1
N N2 0.3590(6) 0.3307(5) 0.6944(4) 0.0202(11) Uani d . 1
C C1 0.2105(7) 0.3304(6) 0.6950(4) 0.0225(14) Uani d . 1
H H1 0.1607 0.4131 0.7128 0.027 Uiso calc R 1
C C2 0.1226(7) 0.2184(7) 0.6715(5) 0.0259(12) Uani d . 1
H H2 0.0159 0.2235 0.6730 0.031 Uiso calc R 1
C C3 0.1953(8) 0.0994(7) 0.6458(5) 0.0262(15) Uani d . 1
H H3 0.1410 0.0183 0.6298 0.031 Uiso calc R 1
C C4 0.3513(7) 0.1021(6) 0.6442(4) 0.0195(12) Uani d . 1
H H4 0.4040 0.0209 0.6264 0.023 Uiso calc R 1
N N11 0.7073(5) 0.4236(5) 0.6188(3) 0.0150(10) Uani d . 1
N N12 0.8551(6) 0.4371(5) 0.6060(3) 0.0196(10) Uani d . 1
C C11 0.9098(7) 0.5607(7) 0.5840(4) 0.0230(13) Uani d . 1
H H11 1.0150 0.5696 0.5739 0.028 Uiso calc R 1
C C12 0.8208(8) 0.6767(6) 0.5751(4) 0.0228(13) Uani d . 1
H H12 0.8633 0.7641 0.5611 0.027 Uiso calc R 1
C C13 0.6697(8) 0.6607(6) 0.5873(4) 0.0216(13) Uani d . 1
H H13 0.6031 0.7365 0.5809 0.026 Uiso calc R 1
C C14 0.6166(7) 0.5311(6) 0.6090(4) 0.0182(12) Uani d . 1
H H14 0.5114 0.5183 0.6173 0.022 Uiso calc R 1

loop_
_atom_site_aniso_label
_atom_site_aniso_U_11
_atom_site_aniso_U_22
_atom_site_aniso_U_33
_atom_site_aniso_U_12
_atom_site_aniso_U_13
_atom_site_aniso_U_23
Zn1 0.0125(3) 0.0118(3) 0.0196(3) 0.0007(3) 0.0004(2) -0.0001(3)
Br1 0.0233(3) 0.0200(3) 0.0191(2) 0.0000(3) -0.0033(3) 0.0004(2)
Br2 0.0241(3) 0.0192(3) 0.0267(3) 0.0048(3) 0.0015(3) -0.0071(2)
N1 0.016(2) 0.015(2) 0.0165(19) 0.0046(19) -0.0049(19) 0.000(2)
N2 0.016(3) 0.015(2) 0.030(3) -0.002(2) 0.003(2) 0.0023(18)
C1 0.017(3) 0.015(3) 0.035(3) 0.005(2) 0.004(2) 0.003(2)
C2 0.014(3) 0.034(3) 0.030(3) 0.002(3) -0.003(2) 0.006(3)
C3 0.025(3) 0.018(3) 0.035(4) -0.003(3) -0.005(3) -0.005(2)
C4 0.019(3) 0.019(3) 0.020(3) 0.002(3) -0.003(2) -0.001(2)
N11 0.016(2) 0.014(2) 0.015(2) 0.0021(19) 0.0010(16) 0.0023(17)
N12 0.017(2) 0.016(2) 0.026(2) -0.001(2) 0.002(2) 0.001(2)
C11 0.021(3) 0.023(3) 0.025(3) -0.003(3) 0.004(2) -0.005(3)
C12 0.033(4) 0.016(3) 0.019(3) -0.005(3) 0.000(3) -0.001(2)
C13 0.029(3) 0.015(3) 0.021(3) 0.007(3) 0.001(3) 0.002(2)
C14 0.019(3) 0.020(3) 0.016(2) 0.002(2) 0.002(2) 0.001(2)

loop_
_atom_type_symbol
_atom_type_description
_atom_type_scat_dispersion_real
_atom_type_scat_dispersion_imag
_atom_type_scat_source
C C 0.0033 0.0016 'International Tables Vol C Tables 4.2.6.8 and 6.1.1.4'
H H 0.0000 0.0000 'International Tables Vol C Tables 4.2.6.8 and 6.1.1.4'
N N 0.0061 0.0033 'International Tables Vol C Tables 4.2.6.8 and 6.1.1.4'
Zn Zn 0.2839 1.4301 'International Tables Vol C Tables 4.2.6.8 and 6.1.1.4'
Br Br -0.2901 2.4595 'International Tables Vol C Tables 4.2.6.8 and 6.1.1.4'

loop_
_geom_angle_atom_site_label_1
_geom_angle_atom_site_label_2
_geom_angle_atom_site_label_3
_geom_angle
_geom_angle_publ_flag
N1 Zn1 N11 106.30(19) y
N1 Zn1 Br2 109.38(13) y
N11 Zn1 Br2 111.56(13) y
N1 Zn1 Br1 107.76(13) y
N11 Zn1 Br1 104.50(13) y
Br2 Zn1 Br1 116.75(3) y
C4 N1 N2 121.1(5) ?
C4 N1 Zn1 125.7(4) ?
N2 N1 Zn1 113.3(4) ?
C1 N2 N1 117.3(5) ?
N2 C1 C2 124.6(6) ?
N2 C1 H1 117.7 ?
C2 C1 H1 117.7 ?
C3 C2 C1 117.3(6) ?
C3 C2 H2 121.3 ?
C1 C2 H2 121.3 ?
C2 C3 C4 117.4(6) ?
C2 C3 H3 121.3 ?
C4 C3 H3 121.3 ?
N1 C4 C3 122.4(6) ?
N1 C4 H4 118.8 ?
C3 C4 H4 118.8 ?
C14 N11 N12 120.6(5) ?
C14 N11 Zn1 128.9(4) ?
N12 N11 Zn1 110.1(4) ?
C11 N12 N11 118.6(5) ?
N12 C11 C12 123.2(6) ?
N12 C11 H11 118.4 ?
C12 C11 H11 118.4 ?
C13 C12 C11 117.4(6) ?
C13 C12 H12 121.3 ?
C11 C12 H12 121.3 ?
C12 C13 C14 118.0(6) ?
C12 C13 H13 121.0 ?
C14 C13 H13 121.0 ?
N11 C14 C13 122.2(6) ?
N11 C14 H14 118.9 ?
C13 C14 H14 118.9 ?

loop_
_geom_bond_atom_site_label_1
_geom_bond_atom_site_label_2
_geom_bond_distance
_geom_bond_publ_flag
Zn1 Br1 2.3735(8) y
Zn1 Br2 2.3541(8) y
Zn1 N1 2.041(5) y
Zn1 N11 2.056(5) y
N1 C4 1.319(8) ?
N1 N2 1.356(7) ?
N2 C1 1.321(9) ?
C1 C2 1.378(9) ?
C1 H1 0.9500 ?
C2 C3 1.372(9) ?
C2 H2 0.9500 ?
C3 C4 1.387(9) ?
C3 H3 0.9500 ?
C4 H4 0.9500 ?
N11 C14 1.327(8) ?
N11 N12 1.332(7) ?
N12 C11 1.331(8) ?
C11 C12 1.383(9) ?
C11 H11 0.9500 ?
C12 C13 1.363(9) ?
C12 H12 0.9500 ?
C13 C14 1.378(9) ?
C13 H13 0.9500 ?
C14 H14 0.9500 ?
